data_4326832
loop_
_publ_author_name
'Anne-Christine Chamayou'
'Steffen L\"udeke'
'Volker Brecht'
'Teresa B. Freedman'
'Laurence A. Nafie'
'Christoph Janiak'

_publ_contact_author_address
;Institut f\"ur Anorganische Chemie und Strukturchemie
Universit\"at D\"usseldorf
Universit\"atsstr. 1
40225 D\"usseldorf
Germany
;
_publ_contact_author_email janiak@uni-duesseldorf.de
_publ_contact_author_name 'Christoph Janiak'
_publ_contact_author_phone +49-211-8112286
_publ_section_title
;
 Chirality and Diastereoselection of \D/\L-Configured Tetrahedral Zinc
 Complexes through Enantiopure Schiff Base Complexes: Combined Vibrational
 Circular Dichroism, Density Functional Theory, 1H NMR, and X-ray
 Structural Studies
;
_journal_name_full 'Inorganic Chemistry'
_journal_page_first 11363
_journal_page_last 11374
_journal_paper_doi 10.1021/ic2009557
_journal_volume 50
_journal_year 2011
_chemical_absolute_configuration rmad
_chemical_formula_moiety 'C32 H32 N2 O4 Zn'
_chemical_formula_sum 'C32 H32 N2 O4 Zn'
_chemical_formula_weight 573.97
_chemical_name_systematic
; 
\L-Bis{(R)-N-(1-(4-methoxyphenyl)ethyl)salicylaldiminato-
\k^2^N,O}zinc(II)  
;
_space_group_IT_number 4
_symmetry_cell_setting monoclinic
_symmetry_space_group_name_Hall 'P 2yb'
_symmetry_space_group_name_H-M 'P 1 21 1'
_atom_sites_solution_hydrogens geom
_atom_sites_solution_primary direct
_atom_sites_solution_secondary difmap
_audit_creation_method SHELXL-97
_cell_angle_alpha 90.00
_cell_angle_beta 90.974(10)
_cell_angle_gamma 90.00
_cell_formula_units_Z 2
_cell_length_a 8.244(5)
_cell_length_b 10.010(6)
_cell_length_c 17.064(10)
_cell_measurement_reflns_used 4941
_cell_measurement_temperature 293(2)
_cell_measurement_theta_max 23.476
_cell_measurement_theta_min 3.403
_cell_volume 1408.0(15)
_computing_cell_refinement 'SAINT (Bruker, 2006)'
_computing_data_collection 'APEX2 (Bruker, 2006)'
_computing_data_reduction SAINT
_computing_molecular_graphics 'DIAMOND (Crystal Impact, 2009)'
_computing_structure_refinement 'SHELXL-97 (Sheldrick, 2008)'
_computing_structure_solution 'SHELXS-97 (Sheldrick, 2008)'
_diffrn_ambient_temperature 293(2)
_diffrn_measured_fraction_theta_full 0.997
_diffrn_measured_fraction_theta_max 0.997
_diffrn_measurement_device_type 'Bruker APEX II CCD area detector'
_diffrn_measurement_method '\w scans'
_diffrn_radiation_monochromator graphite
_diffrn_radiation_source 'fine-focus sealed tube'
_diffrn_radiation_type MoK\a
_diffrn_radiation_wavelength 0.71073
_diffrn_reflns_av_R_equivalents 0.0452
_diffrn_reflns_av_sigmaI/netI 0.0779
_diffrn_reflns_limit_h_max 10
_diffrn_reflns_limit_h_min -10
_diffrn_reflns_limit_k_max 12
_diffrn_reflns_limit_k_min -12
_diffrn_reflns_limit_l_max 21
_diffrn_reflns_limit_l_min -21
_diffrn_reflns_number 11494
_diffrn_reflns_theta_full 26.45
_diffrn_reflns_theta_max 26.45
_diffrn_reflns_theta_min 1.19
_exptl_absorpt_coefficient_mu 0.912
_exptl_absorpt_correction_T_max 0.7530
_exptl_absorpt_correction_T_min 0.6571
_exptl_absorpt_correction_type multi-scan
_exptl_absorpt_process_details '(<i>SADABS</i>; Sheldrick, 1996)'
_exptl_crystal_colour colorless
_exptl_crystal_density_diffrn 1.354
_exptl_crystal_description isometric
_exptl_crystal_F_000 600
_exptl_crystal_size_max 0.50
_exptl_crystal_size_mid 0.48
_exptl_crystal_size_min 0.33
_refine_diff_density_max 0.236
_refine_diff_density_min -0.298
_refine_diff_density_rms 0.035
_refine_ls_abs_structure_details 'Flack H D (1983), Acta Cryst. A39, 876-881'
_refine_ls_abs_structure_Flack 0.068(8)
_refine_ls_extinction_method none
_refine_ls_goodness_of_fit_ref 0.722
_refine_ls_hydrogen_treatment constr
_refine_ls_matrix_type full
_refine_ls_number_parameters 352
_refine_ls_number_reflns 5635
_refine_ls_number_restraints 1
_refine_ls_restrained_S_all 0.721
_refine_ls_R_factor_all 0.0470
_refine_ls_R_factor_gt 0.0315
_refine_ls_shift/su_max 0.001
_refine_ls_shift/su_mean 0.000
_refine_ls_structure_factor_coef Fsqd
_refine_ls_weighting_details 'calc w=1/[\s^2^(Fo^2^)+(0.0197P)^2^+0.0000P] where P=(Fo^2^+2Fc^2^)/3'
_refine_ls_weighting_scheme calc
_refine_ls_wR_factor_gt 0.0566
_refine_ls_wR_factor_ref 0.0587
_reflns_number_gt 3766
_reflns_number_total 5635
_reflns_threshold_expression >2sigma(I)
_cod_data_source_file ic2009557_si_002_3.cif
_cod_data_source_block l6znf
_cod_original_sg_symbol_H-M 'P 21'
_cod_database_code 4326832

loop_
_symmetry_equiv_pos_as_xyz
'x, y, z'
'-x, y+1/2, -z'

loop_
_atom_site_label
_atom_site_type_symbol
_atom_site_fract_x
_atom_site_fract_y
_atom_site_fract_z
_atom_site_U_iso_or_equiv
_atom_site_adp_type
_atom_site_occupancy
_atom_site_symmetry_multiplicity
_atom_site_calc_flag
_atom_site_refinement_flags
Zn Zn 0.74728(4) 0.66642(3) 0.765226(17) 0.05236(10) Uani 1 1 d .
N1 N 0.6599(3) 0.5124(2) 0.70243(13) 0.0457(6) Uani 1 1 d .
N2 N 0.8396(2) 0.6806(3) 0.87448(12) 0.0471(6) Uani 1 1 d .
O1 O 0.9171(3) 0.71422(19) 0.69415(12) 0.0700(6) Uani 1 1 d .
O2 O 0.5688(3) 0.7880(2) 0.78187(13) 0.0731(7) Uani 1 1 d .
O3 O 0.4184(3) -0.0531(3) 0.56782(13) 0.0818(7) Uani 1 1 d .
O4 O 0.9483(3) 0.0708(2) 0.79567(17) 0.0816(8) Uani 1 1 d .
C1 C 0.9629(3) 0.6424(3) 0.63491(16) 0.0496(8) Uani 1 1 d .
C2 C 1.1057(3) 0.6785(4) 0.59520(17) 0.0674(8) Uani 1 1 d .
H2A H 1.1656 0.7514 0.6131 0.081 Uiso 1 1 calc R
C3 C 1.1580(4) 0.6097(3) 0.5316(2) 0.0696(10) Uani 1 1 d .
H3A H 1.2514 0.6373 0.5064 0.084 Uiso 1 1 calc R
C4 C 1.0741(4) 0.4997(3) 0.50418(18) 0.0594(8) Uani 1 1 d .
H4A H 1.1106 0.4525 0.4610 0.071 Uiso 1 1 calc R
C5 C 0.9367(4) 0.4612(3) 0.54128(16) 0.0520(8) Uani 1 1 d .
H5A H 0.8795 0.3875 0.5224 0.062 Uiso 1 1 calc R
C6 C 0.8789(3) 0.5288(3) 0.60687(15) 0.0438(7) Uani 1 1 d .
C7 C 0.7321(3) 0.4775(3) 0.63956(16) 0.0470(7) Uani 1 1 d .
H7A H 0.6822 0.4092 0.6111 0.056 Uiso 1 1 calc R
C8 C 0.5059(3) 0.4433(3) 0.72415(16) 0.0511(8) Uani 1 1 d .
H8A H 0.4157 0.5010 0.7075 0.061 Uiso 1 1 calc R
C9 C 0.5022(4) 0.4340(4) 0.81323(17) 0.0683(10) Uani 1 1 d .
H9A H 0.5185 0.5212 0.8355 0.103 Uiso 1 1 calc R
H9B H 0.5869 0.3753 0.8314 0.103 Uiso 1 1 calc R
H9C H 0.3990 0.3997 0.8289 0.103 Uiso 1 1 calc R
C10 C 0.4811(4) 0.3092(3) 0.68483(17) 0.0506(8) Uani 1 1 d .
C11 C 0.3676(4) 0.2918(4) 0.62491(19) 0.0584(9) Uani 1 1 d .
H11A H 0.3034 0.3637 0.6094 0.070 Uiso 1 1 calc R
C12 C 0.3477(3) 0.1717(5) 0.58813(15) 0.0696(9) Uani 1 1 d .
H12A H 0.2688 0.1626 0.5489 0.084 Uiso 1 1 calc R
C13 C 0.4440(4) 0.0631(4) 0.60871(19) 0.0581(9) Uani 1 1 d .
C14 C 0.5574(4) 0.0777(4) 0.6683(2) 0.0612(10) Uani 1 1 d .
H14A H 0.6223 0.0060 0.6835 0.073 Uiso 1 1 calc R
C15 C 0.5739(4) 0.2005(3) 0.70538(18) 0.0581(10) Uani 1 1 d .
H15A H 0.6506 0.2094 0.7456 0.070 Uiso 1 1 calc R
C16 C 0.5475(4) 0.8606(3) 0.84444(19) 0.0531(8) Uani 1 1 d .
C17 C 0.4200(4) 0.9551(3) 0.8429(2) 0.0666(9) Uani 1 1 d .
H17A H 0.3534 0.9620 0.7986 0.080 Uiso 1 1 calc R
C18 C 0.3931(4) 1.0375(4) 0.9063(2) 0.0786(11) Uani 1 1 d .
H18A H 0.3089 1.0993 0.9039 0.094 Uiso 1 1 calc R
C19 C 0.4888(5) 1.0295(4) 0.9730(2) 0.0879(12) Uani 1 1 d .
H19A H 0.4703 1.0859 1.0152 0.105 Uiso 1 1 calc R
C20 C 0.6107(4) 0.9383(4) 0.97641(19) 0.0706(10) Uani 1 1 d .
H20A H 0.6740 0.9323 1.0219 0.085 Uiso 1 1 calc R
C21 C 0.6444(3) 0.8525(3) 0.91348(17) 0.0476(7) Uani 1 1 d .
C22 C 0.7791(3) 0.7646(3) 0.92331(17) 0.0493(7) Uani 1 1 d .
H22A H 0.8310 0.7683 0.9721 0.059 Uiso 1 1 calc R
C23 C 0.9891(3) 0.6090(3) 0.89928(18) 0.0549(8) Uani 1 1 d .
H23A H 0.9918 0.6064 0.9567 0.066 Uiso 1 1 calc R
C24 C 1.1347(4) 0.6902(3) 0.8732(2) 0.0770(11) Uani 1 1 d .
H24A H 1.1281 0.7788 0.8944 0.115 Uiso 1 1 calc R
H24B H 1.1349 0.6948 0.8170 0.115 Uiso 1 1 calc R
H24C H 1.2327 0.6482 0.8917 0.115 Uiso 1 1 calc R
C25 C 0.9827(3) 0.4671(3) 0.87041(17) 0.0471(7) Uani 1 1 d .
C26 C 0.9044(4) 0.3690(3) 0.91319(18) 0.0608(9) Uani 1 1 d .
H26A H 0.8578 0.3912 0.9607 0.073 Uiso 1 1 calc R
C27 C 0.8947(4) 0.2379(3) 0.8862(2) 0.0656(9) Uani 1 1 d .
H27A H 0.8402 0.1742 0.9154 0.079 Uiso 1 1 calc R
C28 C 0.9641(4) 0.2020(3) 0.8174(2) 0.0565(9) Uani 1 1 d .
C29 C 1.0396(4) 0.2976(3) 0.7733(2) 0.0609(9) Uani 1 1 d .
H29A H 1.0841 0.2750 0.7254 0.073 Uiso 1 1 calc R
C30 C 1.0494(3) 0.4280(3) 0.80051(18) 0.0553(8) Uani 1 1 d .
H30A H 1.1029 0.4912 0.7705 0.066 Uiso 1 1 calc R
C31 C 1.0097(5) 0.0347(4) 0.7212(3) 0.0984(14) Uani 1 1 d .
H31A H 0.9922 -0.0590 0.7124 0.148 Uiso 1 1 calc R
H31B H 1.1238 0.0535 0.7200 0.148 Uiso 1 1 calc R
H31C H 0.9546 0.0851 0.6810 0.148 Uiso 1 1 calc R
C32 C 0.5154(4) -0.1660(4) 0.5884(2) 0.0843(12) Uani 1 1 d .
H32A H 0.4856 -0.2402 0.5555 0.126 Uiso 1 1 calc R
H32B H 0.4982 -0.1889 0.6422 0.126 Uiso 1 1 calc R
H32C H 0.6278 -0.1449 0.5812 0.126 Uiso 1 1 calc R

loop_
_atom_site_aniso_label
_atom_site_aniso_U_11
_atom_site_aniso_U_22
_atom_site_aniso_U_33
_atom_site_aniso_U_23
_atom_site_aniso_U_13
_atom_site_aniso_U_12
Zn 0.0638(2) 0.04788(18) 0.04545(18) -0.0089(2) 0.00213(15) 0.0037(2)
N1 0.0430(13) 0.0530(15) 0.0408(14) -0.0026(12) -0.0032(11) -0.0013(12)
N2 0.0466(12) 0.0471(15) 0.0477(12) -0.0064(16) 0.0010(10) -0.0007(15)
O1 0.0927(16) 0.0546(14) 0.0635(14) -0.0199(11) 0.0259(12) -0.0214(11)
O2 0.0842(16) 0.0758(16) 0.0590(15) -0.0112(13) -0.0121(12) 0.0325(14)
O3 0.0947(18) 0.0792(17) 0.0706(16) -0.0120(14) -0.0196(14) -0.0267(16)
O4 0.097(2) 0.0453(15) 0.102(2) -0.0015(15) -0.0115(17) -0.0062(14)
C1 0.0640(18) 0.041(2) 0.0437(17) 0.0043(15) 0.0065(14) 0.0045(16)
C2 0.075(2) 0.055(2) 0.073(2) 0.000(2) 0.0172(17) -0.011(2)
C3 0.068(2) 0.075(3) 0.066(2) 0.0138(19) 0.0211(18) -0.0014(19)
C4 0.056(2) 0.071(2) 0.051(2) -0.0010(17) 0.0055(16) 0.0129(18)
C5 0.0534(19) 0.0565(19) 0.0460(18) -0.0055(16) -0.0009(15) 0.0017(16)
C6 0.0480(17) 0.0458(17) 0.0377(16) 0.0008(14) 0.0001(13) 0.0005(15)
C7 0.0508(18) 0.0486(18) 0.0415(18) -0.0079(14) -0.0020(14) -0.0056(15)
C8 0.0411(17) 0.065(2) 0.0468(18) -0.0007(16) -0.0029(14) -0.0032(15)
C9 0.065(2) 0.085(3) 0.055(2) -0.009(2) 0.0106(18) -0.011(2)
C10 0.0442(18) 0.066(2) 0.0413(18) 0.0035(16) 0.0003(15) -0.0150(16)
C11 0.052(2) 0.074(2) 0.049(2) 0.0120(18) -0.0136(17) -0.0067(19)
C12 0.069(2) 0.085(2) 0.0540(18) 0.002(3) -0.0246(14) -0.029(3)
C13 0.056(2) 0.070(2) 0.048(2) -0.0018(18) -0.0039(17) -0.0261(19)
C14 0.058(2) 0.063(2) 0.062(2) 0.0025(18) -0.0128(18) -0.0052(18)
C15 0.0550(19) 0.066(3) 0.053(2) -0.0035(16) -0.0220(15) -0.0085(18)
C16 0.059(2) 0.0458(19) 0.055(2) -0.0003(17) 0.0117(17) 0.0098(16)
C17 0.066(2) 0.067(2) 0.067(2) 0.0110(19) 0.0033(18) 0.0121(19)
C18 0.081(3) 0.072(2) 0.085(3) 0.003(2) 0.029(2) 0.032(2)
C19 0.104(3) 0.087(3) 0.073(3) -0.018(2) 0.023(2) 0.032(3)
C20 0.083(2) 0.079(2) 0.051(2) -0.0131(19) 0.0115(17) 0.017(2)
C21 0.0510(19) 0.0463(18) 0.0459(19) -0.0018(15) 0.0078(15) 0.0005(15)
C22 0.0547(19) 0.0517(19) 0.0416(18) -0.0038(15) 0.0026(14) -0.0078(16)
C23 0.0491(19) 0.0560(19) 0.059(2) -0.0114(15) -0.0055(15) 0.0026(15)
C24 0.0604(19) 0.057(3) 0.113(3) -0.023(2) -0.0005(18) -0.0074(19)
C25 0.0415(17) 0.0499(18) 0.0495(19) 0.0003(15) -0.0074(14) 0.0035(15)
C26 0.061(2) 0.073(2) 0.049(2) 0.0084(18) 0.0024(16) 0.0025(19)
C27 0.070(2) 0.056(2) 0.071(2) 0.0218(19) -0.0054(19) -0.0118(18)
C28 0.056(2) 0.041(2) 0.072(2) 0.0070(16) -0.0114(17) 0.0033(16)
C29 0.062(2) 0.053(2) 0.068(2) -0.0081(19) 0.0069(18) -0.0010(18)
C30 0.0548(19) 0.0457(19) 0.066(2) 0.0024(16) 0.0088(16) -0.0056(15)
C31 0.110(3) 0.056(2) 0.129(4) -0.030(3) -0.005(3) 0.000(2)
C32 0.085(3) 0.084(3) 0.084(3) -0.029(2) 0.007(2) -0.021(2)

loop_
_atom_type_symbol
_atom_type_description
_atom_type_scat_dispersion_real
_atom_type_scat_dispersion_imag
_atom_type_scat_source
C C 0.0033 0.0016 'International Tables Vol C Tables 4.2.6.8 and 6.1.1.4'
H H 0.0000 0.0000 'International Tables Vol C Tables 4.2.6.8 and 6.1.1.4'
N N 0.0061 0.0033 'International Tables Vol C Tables 4.2.6.8 and 6.1.1.4'
O O 0.0106 0.0060 'International Tables Vol C Tables 4.2.6.8 and 6.1.1.4'
Zn Zn 0.2839 1.4301 'International Tables Vol C Tables 4.2.6.8 and 6.1.1.4'

loop_
_geom_angle_atom_site_label_1
_geom_angle_atom_site_label_2
_geom_angle_atom_site_label_3
_geom_angle
O1 Zn O2 119.91(10)
O1 Zn N1 96.47(9)
O2 Zn N1 107.16(10)
O1 Zn N2 107.38(10)
O2 Zn N2 95.54(10)
N1 Zn N2 132.72(11)
C7 N1 C8 119.2(2)
C7 N1 Zn 119.24(19)
C8 N1 Zn 121.42(18)
C22 N2 C23 117.4(2)
C22 N2 Zn 120.1(2)
C23 N2 Zn 122.12(18)
C1 O1 Zn 125.10(18)
C16 O2 Zn 125.7(2)
C13 O3 C32 117.8(3)
C28 O4 C31 116.9(3)
O1 C1 C6 124.1(3)
O1 C1 C2 119.1(3)
C6 C1 C2 116.8(3)
C3 C2 C1 122.0(4)
C3 C2 H2A 119.0
C1 C2 H2A 119.0
C2 C3 C4 120.7(3)
C2 C3 H3A 119.6
C4 C3 H3A 119.6
C5 C4 C3 119.0(3)
C5 C4 H4A 120.5
C3 C4 H4A 120.5
C4 C5 C6 122.2(3)
C4 C5 H5A 118.9
C6 C5 H5A 118.9
C5 C6 C1 119.3(3)
C5 C6 C7 116.0(3)
C1 C6 C7 124.6(3)
N1 C7 C6 129.3(3)
N1 C7 H7A 115.4
C6 C7 H7A 115.4
N1 C8 C10 114.1(2)
N1 C8 C9 107.9(2)
C10 C8 C9 112.5(3)
N1 C8 H8A 107.3
C10 C8 H8A 107.3
C9 C8 H8A 107.3
C8 C9 H9A 109.5
C8 C9 H9B 109.5
H9A C9 H9B 109.5
C8 C9 H9C 109.5
H9A C9 H9C 109.5
H9B C9 H9C 109.5
C15 C10 C11 117.1(3)
C15 C10 C8 121.3(3)
C11 C10 C8 121.6(3)
C12 C11 C10 121.7(3)
C12 C11 H11A 119.2
C10 C11 H11A 119.2
C11 C12 C13 120.6(3)
C11 C12 H12A 119.7
C13 C12 H12A 119.7
O3 C13 C14 124.2(4)
O3 C13 C12 117.0(3)
C14 C13 C12 118.8(3)
C13 C14 C15 119.4(3)
C13 C14 H14A 120.3
C15 C14 H14A 120.3
C10 C15 C14 122.4(3)
C10 C15 H15A 118.8
C14 C15 H15A 118.8
O2 C16 C21 124.6(3)
O2 C16 C17 117.9(3)
C21 C16 C17 117.6(3)
C18 C17 C16 120.9(3)
C18 C17 H17A 119.5
C16 C17 H17A 119.5
C19 C18 C17 121.0(3)
C19 C18 H18A 119.5
C17 C18 H18A 119.5
C20 C19 C18 119.2(3)
C20 C19 H19A 120.4
C18 C19 H19A 120.4
C19 C20 C21 122.2(3)
C19 C20 H20A 118.9
C21 C20 H20A 118.9
C20 C21 C16 119.0(3)
C20 C21 C22 116.8(3)
C16 C21 C22 124.2(3)
N2 C22 C21 129.5(3)
N2 C22 H22A 115.3
C21 C22 H22A 115.3
N2 C23 C25 109.8(2)
N2 C23 C24 108.3(2)
C25 C23 C24 115.6(3)
N2 C23 H23A 107.6
C25 C23 H23A 107.6
C24 C23 H23A 107.6
C23 C24 H24A 109.5
C23 C24 H24B 109.5
H24A C24 H24B 109.5
C23 C24 H24C 109.5
H24A C24 H24C 109.5
H24B C24 H24C 109.5
C30 C25 C26 116.7(3)
C30 C25 C23 122.7(3)
C26 C25 C23 120.7(3)
C25 C26 C27 121.1(3)
C25 C26 H26A 119.4
C27 C26 H26A 119.4
C28 C27 C26 120.7(3)
C28 C27 H27A 119.6
C26 C27 H27A 119.6
C27 C28 O4 116.5(3)
C27 C28 C29 119.3(3)
O4 C28 C29 124.1(4)
C28 C29 C30 119.8(3)
C28 C29 H29A 120.1
C30 C29 H29A 120.1
C25 C30 C29 122.3(3)
C25 C30 H30A 118.8
C29 C30 H30A 118.8
O4 C31 H31A 109.5
O4 C31 H31B 109.5
H31A C31 H31B 109.5
O4 C31 H31C 109.5
H31A C31 H31C 109.5
H31B C31 H31C 109.5
O3 C32 H32A 109.5
O3 C32 H32B 109.5
H32A C32 H32B 109.5
O3 C32 H32C 109.5
H32A C32 H32C 109.5
H32B C32 H32C 109.5

loop_
_geom_bond_atom_site_label_1
_geom_bond_atom_site_label_2
_geom_bond_distance
Zn O1 1.928(2)
Zn O2 1.934(2)
Zn N1 2.004(2)
Zn N2 2.007(2)
N1 C7 1.284(3)
N1 C8 1.498(3)
N2 C22 1.290(3)
N2 C23 1.482(3)
O1 C1 1.302(3)
O2 C16 1.306(4)
O3 C13 1.371(4)
O3 C32 1.424(4)
O4 C28 1.371(4)
O4 C31 1.423(5)
C1 C6 1.411(4)
C1 C2 1.415(4)
C2 C3 1.361(4)
C2 H2A 0.9300
C3 C4 1.378(4)
C3 H3A 0.9300
C4 C5 1.362(4)
C4 H4A 0.9300
C5 C6 1.399(4)
C5 H5A 0.9300
C6 C7 1.436(4)
C7 H7A 0.9300
C8 C10 1.513(4)
C8 C9 1.524(4)
C8 H8A 0.9800
C9 H9A 0.9600
C9 H9B 0.9600
C9 H9C 0.9600
C10 C15 1.372(4)
C10 C11 1.385(4)
C11 C12 1.364(5)
C11 H11A 0.9300
C12 C13 1.388(5)
C12 H12A 0.9300
C13 C14 1.377(4)
C14 C15 1.388(5)
C14 H14A 0.9300
C15 H15A 0.9300
C16 C21 1.414(4)
C16 C17 1.414(4)
C17 C18 1.382(4)
C17 H17A 0.9300
C18 C19 1.376(5)
C18 H18A 0.9300
C19 C20 1.358(4)
C19 H19A 0.9300
C20 C21 1.407(4)
C20 H20A 0.9300
C21 C22 1.424(4)
C22 H22A 0.9300
C23 C25 1.504(4)
C23 C24 1.522(4)
C23 H23A 0.9800
C24 H24A 0.9600
C24 H24B 0.9600
C24 H24C 0.9600
C25 C30 1.379(4)
C25 C26 1.389(4)
C26 C27 1.393(4)
C26 H26A 0.9300
C27 C28 1.362(5)
C27 H27A 0.9300
C28 C29 1.373(4)
C29 C30 1.387(4)
C29 H29A 0.9300
C30 H30A 0.9300
C31 H31A 0.9600
C31 H31B 0.9600
C31 H31C 0.9600
C32 H32A 0.9600
C32 H32B 0.9600
C32 H32C 0.9600

loop_
_geom_torsion_atom_site_label_1
_geom_torsion_atom_site_label_2
_geom_torsion_atom_site_label_3
_geom_torsion_atom_site_label_4
_geom_torsion
O1 Zn N1 C7 4.0(2)
O2 Zn N1 C7 128.1(2)
N2 Zn N1 C7 -116.9(2)
O1 Zn N1 C8 -171.70(19)
O2 Zn N1 C8 -47.6(2)
N2 Zn N1 C8 67.4(2)
O1 Zn N2 C22 118.0(2)
O2 Zn N2 C22 -5.7(2)
N1 Zn N2 C22 -125.2(2)
O1 Zn N2 C23 -54.6(2)
O2 Zn N2 C23 -178.3(2)
N1 Zn N2 C23 62.2(2)
O2 Zn O1 C1 -124.9(2)
N1 Zn O1 C1 -10.9(2)
N2 Zn O1 C1 127.8(2)
O1 Zn O2 C16 -106.0(3)
N1 Zn O2 C16 145.7(3)
N2 Zn O2 C16 7.7(3)
Zn O1 C1 C6 10.0(4)
Zn O1 C1 C2 -169.9(2)
O1 C1 C2 C3 -178.3(3)
C6 C1 C2 C3 1.8(5)
C1 C2 C3 C4 -1.1(5)
C2 C3 C4 C5 0.5(5)
C3 C4 C5 C6 -0.7(4)
C4 C5 C6 C1 1.4(4)
C4 C5 C6 C7 179.6(3)
O1 C1 C6 C5 178.2(3)
C2 C1 C6 C5 -1.9(4)
O1 C1 C6 C7 0.2(4)
C2 C1 C6 C7 -179.9(3)
C8 N1 C7 C6 179.8(3)
Zn N1 C7 C6 3.9(4)
C5 C6 C7 N1 173.8(3)
C1 C6 C7 N1 -8.1(5)
C7 N1 C8 C10 19.6(3)
Zn N1 C8 C10 -164.63(19)
C7 N1 C8 C9 145.5(3)
Zn N1 C8 C9 -38.8(3)
N1 C8 C10 C15 71.0(3)
C9 C8 C10 C15 -52.3(4)
N1 C8 C10 C11 -106.9(3)
C9 C8 C10 C11 129.8(3)
C15 C10 C11 C12 0.4(5)
C8 C10 C11 C12 178.4(3)
C10 C11 C12 C13 -1.4(5)
C32 O3 C13 C14 0.0(5)
C32 O3 C13 C12 -179.6(3)
C11 C12 C13 O3 -178.7(3)
C11 C12 C13 C14 1.6(5)
O3 C13 C14 C15 179.5(3)
C12 C13 C14 C15 -0.8(5)
C11 C10 C15 C14 0.3(5)
C8 C10 C15 C14 -177.7(3)
C13 C14 C15 C10 -0.2(5)
Zn O2 C16 C21 -6.2(5)
Zn O2 C16 C17 173.0(2)
O2 C16 C17 C18 -178.4(3)
C21 C16 C17 C18 0.8(5)
C16 C17 C18 C19 -0.4(6)
C17 C18 C19 C20 -0.6(6)
C18 C19 C20 C21 1.0(6)
C19 C20 C21 C16 -0.5(5)
C19 C20 C21 C22 177.8(3)
O2 C16 C21 C20 178.8(3)
C17 C16 C21 C20 -0.4(4)
O2 C16 C21 C22 0.7(5)
C17 C16 C21 C22 -178.6(3)
C23 N2 C22 C21 175.6(3)
Zn N2 C22 C21 2.6(4)
C20 C21 C22 N2 -177.0(3)
C16 C21 C22 N2 1.2(5)
C22 N2 C23 C25 142.1(3)
Zn N2 C23 C25 -45.1(3)
C22 N2 C23 C24 -90.8(3)
Zn N2 C23 C24 81.9(3)
N2 C23 C25 C30 93.6(3)
C24 C23 C25 C30 -29.2(4)
N2 C23 C25 C26 -84.9(3)
C24 C23 C25 C26 152.2(3)
C30 C25 C26 C27 0.0(4)
C23 C25 C26 C27 178.6(3)
C25 C26 C27 C28 1.0(5)
C26 C27 C28 O4 179.9(3)
C26 C27 C28 C29 -2.2(5)
C31 O4 C28 C27 175.4(3)
C31 O4 C28 C29 -2.4(5)
C27 C28 C29 C30 2.3(5)
O4 C28 C29 C30 -180.0(3)
C26 C25 C30 C29 0.2(4)
C23 C25 C30 C29 -178.4(3)
C28 C29 C30 C25 -1.3(5)
